data_7208990
loop_
_publ_author_name
'Andro\<s, Lidija'
'Matkovi\'c-\<Calogovi\'c, Dubravka'
'Planini\'c, Pavica'

_publ_section_title
;
 A series of compounds containing various (oxalato)tantalate(v) complex
 anions -- synthesis, properties and the mixed-metal oxide formation via
 thermal decomposition
;
_journal_issue 3
_journal_name_full CrystEngComm
_journal_page_first 533
_journal_paper_doi 10.1039/c2ce26391b
_journal_volume 15
_journal_year 2013
_chemical_formula_sum 'C42 H41 N6 Ni O21 Ta'
_chemical_formula_weight 1205.47
_space_group_IT_number 2
_symmetry_cell_setting triclinic
_symmetry_space_group_name_Hall '-P 1'
_symmetry_space_group_name_H-M 'P -1'
_atom_sites_solution_hydrogens geom
_atom_sites_solution_primary direct
_atom_sites_solution_secondary difmap
_audit_creation_date 2012-05-24T15:26:55-00:00
_audit_creation_method 'WinGX routine CIF_UPDATE'
_cell_angle_alpha 65.972(3)
_cell_angle_beta 80.640(2)
_cell_angle_gamma 76.627(2)
_cell_formula_units_Z 2
_cell_length_a 11.6629(3)
_cell_length_b 13.5404(4)
_cell_length_c 16.0209(4)
_cell_measurement_reflns_used 10224
_cell_measurement_temperature 120(2)
_cell_measurement_theta_max 28.9454
_cell_measurement_theta_min 4.1586
_cell_volume 2241.45(12)
_computing_cell_refinement
;
CrysAlisPro, Oxford Diffraction Ltd.,
Version 1.171.34.44 (release 25-10-2010 CrysAlis171 .NET)
(compiled Oct 25 2010,18:11:34)
;
_computing_data_collection
;
CrysAlisPro, Oxford Diffraction Ltd.,
Version 1.171.34.44 (release 25-10-2010 CrysAlis171 .NET)
(compiled Oct 25 2010,18:11:34)
;
_computing_data_reduction
;
CrysAlisPro, Oxford Diffraction Ltd.,
Version 1.171.34.44 (release 25-10-2010 CrysAlis171 .NET)
(compiled Oct 25 2010,18:11:34)
;
_computing_structure_refinement 'SHELXL-97 (Sheldrick, 1997)'
_computing_structure_solution 'SHELXS-97 (Sheldrick, 1990)'
_diffrn_ambient_temperature 120(2)
_diffrn_detector_area_resol_mean 16.3426
_diffrn_measured_fraction_theta_full 0.995
_diffrn_measured_fraction_theta_max 0.846
_diffrn_measurement_device_type 'Xcalibur, Sapphire3'
_diffrn_measurement_method '\w scans'
_diffrn_orient_matrix_UB_11 0.0270431
_diffrn_orient_matrix_UB_12 -0.0470266
_diffrn_orient_matrix_UB_13 -0.0098947
_diffrn_orient_matrix_UB_21 0.0288297
_diffrn_orient_matrix_UB_22 0.033683
_diffrn_orient_matrix_UB_23 -0.0406562
_diffrn_orient_matrix_UB_31 0.0486681
_diffrn_orient_matrix_UB_32 -0.0075895
_diffrn_orient_matrix_UB_33 0.0247569
_diffrn_radiation_monochromator graphite
_diffrn_radiation_type MoK\a
_diffrn_radiation_wavelength 0.71073
_diffrn_reflns_av_R_equivalents 0.0304
_diffrn_reflns_av_unetI/netI 0.053
_diffrn_reflns_limit_h_max 15
_diffrn_reflns_limit_h_min -14
_diffrn_reflns_limit_k_max 18
_diffrn_reflns_limit_k_min -17
_diffrn_reflns_limit_l_max 20
_diffrn_reflns_limit_l_min -20
_diffrn_reflns_number 17383
_diffrn_reflns_theta_full 25.24
_diffrn_reflns_theta_max 29.01
_diffrn_reflns_theta_min 4.17
_exptl_absorpt_coefficient_mu 2.952
_exptl_absorpt_correction_T_max 1
_exptl_absorpt_correction_T_min 0.62928
_exptl_absorpt_correction_type multi-scan
_exptl_absorpt_process_details
;
CrysAlisPro, Oxford Diffraction Ltd.,
Version 1.171.34.44 (release 25-10-2010 CrysAlis171 .NET)
(compiled Oct 25 2010,18:11:34)
Empirical absorption correction using spherical harmonics,
implemented in SCALE3 ABSPACK scaling algorithm.
;
_exptl_crystal_colour red-orange
_exptl_crystal_density_diffrn 1.786
_exptl_crystal_density_method 'not measured'
_exptl_crystal_description prism
_exptl_crystal_F_000 1208
_exptl_crystal_size_max 0.45
_exptl_crystal_size_mid 0.17
_exptl_crystal_size_min 0.04
_refine_diff_density_max 1.332
_refine_diff_density_min -0.943
_refine_diff_density_rms 0.119
_refine_ls_extinction_method none
_refine_ls_goodness_of_fit_ref 1.022
_refine_ls_hydrogen_treatment mixed
_refine_ls_matrix_type full
_refine_ls_number_parameters 703
_refine_ls_number_reflns 10082
_refine_ls_number_restraints 21
_refine_ls_restrained_S_all 1.022
_refine_ls_R_factor_all 0.0397
_refine_ls_R_factor_gt 0.0321
_refine_ls_shift/su_max 0.002
_refine_ls_shift/su_mean 0
_refine_ls_structure_factor_coef Fsqd
_refine_ls_weighting_details 'calc w=1/[\s^2^(Fo^2^)+(0.0308P)^2^+0.9132P] where P=(Fo^2^+2Fc^2^)/3'
_refine_ls_weighting_scheme calc
_refine_ls_wR_factor_gt 0.0694
_refine_ls_wR_factor_ref 0.0731
_reflns_number_gt 8902
_reflns_number_total 10082
_reflns_threshold_expression >2sigma(I)
_cod_data_source_file c2ce26391b.txt
_cod_data_source_block 2
_cod_original_cell_volume 2241.45(10)
_cod_database_code 7208990

loop_
_symmetry_equiv_pos_as_xyz
'x, y, z'
'-x, -y, -z'

loop_
_atom_site_label
_atom_site_type_symbol
_atom_site_fract_x
_atom_site_fract_y
_atom_site_fract_z
_atom_site_U_iso_or_equiv
_atom_site_adp_type
_atom_site_occupancy
_atom_site_symmetry_multiplicity
_atom_site_calc_flag
_atom_site_refinement_flags
C1 C 0.6638(3) 0.8975(3) 0.5856(2) 0.0173(7) Uani 1 1 d .
H1 H 0.6246 0.97 0.5702 0.021 Uiso 1 1 calc R
C2 C 0.6557(3) 0.8428(3) 0.5299(2) 0.0223(8) Uani 1 1 d .
H2 H 0.6132 0.8791 0.478 0.027 Uiso 1 1 calc R
C3 C 0.7106(3) 0.7358(3) 0.5521(2) 0.0221(8) Uani 1 1 d .
H3 H 0.7045 0.6981 0.5162 0.027 Uiso 1 1 calc R
C4 C 0.7767(3) 0.6826(3) 0.6300(2) 0.0190(7) Uani 1 1 d .
C5 C 0.8390(3) 0.5720(3) 0.6575(3) 0.0244(8) Uani 1 1 d .
H5 H 0.8341 0.5303 0.6247 0.029 Uiso 1 1 calc R
C6 C 0.9054(3) 0.5263(3) 0.7306(3) 0.0251(8) Uani 1 1 d .
H6 H 0.9439 0.4534 0.7481 0.03 Uiso 1 1 calc R
C7 C 0.9170(3) 0.5894(3) 0.7813(2) 0.0192(7) Uani 1 1 d .
C8 C 0.9898(3) 0.5487(3) 0.8541(2) 0.0198(7) Uani 1 1 d .
H8 H 1.0304 0.4765 0.8738 0.024 Uiso 1 1 calc R
C9 C 1.0007(3) 0.6159(3) 0.8961(2) 0.0210(8) Uani 1 1 d .
H9 H 1.0505 0.5904 0.9433 0.025 Uiso 1 1 calc R
C10 C 0.9359(3) 0.7235(3) 0.8669(2) 0.0181(7) Uani 1 1 d .
H10 H 0.9433 0.7685 0.896 0.022 Uiso 1 1 calc R
C11 C 0.8554(3) 0.6971(3) 0.7566(2) 0.0142(7) Uani 1 1 d .
C12 C 0.7826(3) 0.7452(3) 0.6806(2) 0.0144(6) Uani 1 1 d .
C13 C 0.8613(3) 1.0225(3) 0.8525(2) 0.0190(7) Uani 1 1 d .
H13 H 0.9136 1.046 0.801 0.023 Uiso 1 1 calc R
C14 C 0.8683(3) 1.0490(3) 0.9272(2) 0.0211(7) Uani 1 1 d .
H14 H 0.9237 1.0898 0.9248 0.025 Uiso 1 1 calc R
C15 C 0.7927(3) 1.0140(3) 1.0039(2) 0.0204(7) Uani 1 1 d .
H15 H 0.7971 1.0304 1.0542 0.025 Uiso 1 1 calc R
C16 C 0.7091(3) 0.9538(3) 1.0061(2) 0.0156(7) Uani 1 1 d .
C17 C 0.6266(3) 0.9142(3) 1.0827(2) 0.0182(7) Uani 1 1 d .
H17 H 0.6291 0.9264 1.1354 0.022 Uiso 1 1 calc R
C18 C 0.5451(3) 0.8596(3) 1.0801(2) 0.0180(7) Uani 1 1 d .
H18 H 0.4917 0.8357 1.1307 0.022 Uiso 1 1 calc R
C19 C 0.5393(3) 0.8379(3) 1.0005(2) 0.0142(6) Uani 1 1 d .
C20 C 0.4566(3) 0.7802(3) 0.9941(2) 0.0175(7) Uani 1 1 d .
H20 H 0.4007 0.755 1.0424 0.021 Uiso 1 1 calc R
C21 C 0.4600(3) 0.7620(3) 0.9159(2) 0.0192(7) Uani 1 1 d .
H21 H 0.4066 0.7236 0.9109 0.023 Uiso 1 1 calc R
C22 C 0.5438(3) 0.8008(3) 0.8435(2) 0.0187(7) Uani 1 1 d .
H22 H 0.5453 0.787 0.791 0.022 Uiso 1 1 calc R
C23 C 0.6204(3) 0.8739(3) 0.9250(2) 0.0136(6) Uani 1 1 d .
C24 C 0.7064(3) 0.9325(3) 0.9273(2) 0.0132(6) Uani 1 1 d .
C25 C 0.5380(3) 1.1042(3) 0.6892(2) 0.0177(7) Uani 1 1 d .
H25 H 0.494 1.0598 0.738 0.021 Uiso 1 1 calc R
C26 C 0.4803(3) 1.2061(3) 0.6312(2) 0.0214(8) Uani 1 1 d .
H26 H 0.3998 1.229 0.6423 0.026 Uiso 1 1 calc R
C27 C 0.5425(3) 1.2721(3) 0.5579(2) 0.0216(8) Uani 1 1 d .
H27 H 0.5046 1.3396 0.5184 0.026 Uiso 1 1 calc R
C28 C 0.6642(3) 1.2370(3) 0.5430(2) 0.0171(7) Uani 1 1 d .
C29 C 0.7374(3) 1.3000(3) 0.4692(2) 0.0224(8) Uani 1 1 d .
H29 H 0.7038 1.3676 0.4271 0.027 Uiso 1 1 calc R
C30 C 0.8552(3) 1.2627(3) 0.4598(2) 0.0229(8) Uani 1 1 d .
H30 H 0.9009 1.3051 0.4111 0.027 Uiso 1 1 calc R
C31 C 0.9104(3) 1.1598(3) 0.5230(2) 0.0178(7) Uani 1 1 d .
C32 C 1.0332(3) 1.1191(3) 0.5206(2) 0.0219(8) Uani 1 1 d .
H32 H 1.0834 1.1597 0.4748 0.026 Uiso 1 1 calc R
C33 C 1.0785(3) 1.0206(3) 0.5850(2) 0.0220(8) Uani 1 1 d .
H33 H 1.1596 0.9943 0.5847 0.026 Uiso 1 1 calc R
C34 C 1.0008(3) 0.9595(3) 0.6519(2) 0.0194(7) Uani 1 1 d .
H34 H 1.0316 0.8909 0.6943 0.023 Uiso 1 1 calc R
C35 C 0.8406(3) 1.0947(3) 0.5947(2) 0.0146(7) Uani 1 1 d .
C36 C 0.7155(3) 1.1346(3) 0.6051(2) 0.0131(6) Uani 1 1 d .
C37 C 0.2680(3) 0.4259(3) 0.7797(2) 0.0171(7) Uani 1 1 d .
C38 C 0.2848(3) 0.4007(3) 0.8817(2) 0.0141(6) Uani 1 1 d .
C39 C 0.2853(3) 0.7492(3) 0.7649(2) 0.0199(7) Uani 1 1 d .
C40 C 0.3647(3) 0.7849(3) 0.6747(2) 0.0220(8) Uani 1 1 d .
C41 C 0.6245(3) 0.4492(3) 0.6497(2) 0.0196(7) Uani 1 1 d .
C42 C 0.6175(3) 0.3521(3) 0.7423(2) 0.0202(7) Uani 1 1 d .
N1 N 0.7250(2) 0.8507(2) 0.65964(18) 0.0137(6) Uani 1 1 d .
N2 N 0.8643(2) 0.7639(2) 0.79951(18) 0.0141(6) Uani 1 1 d .
N3 N 0.7831(2) 0.9653(2) 0.85216(18) 0.0145(6) Uani 1 1 d .
N4 N 0.6214(2) 0.8568(2) 0.84698(17) 0.0141(6) Uani 1 1 d .
N5 N 0.6530(2) 1.0679(2) 0.67772(18) 0.0139(6) Uani 1 1 d .
N6 N 0.8855(2) 0.9954(2) 0.65725(18) 0.0153(6) Uani 1 1 d .
Ni1 Ni 0.75545(3) 0.91784(3) 0.74947(3) 0.01245(9) Uani 1 1 d .
O1 O 0.5582(2) 0.5595(2) 0.83385(18) 0.0194(5) Uani 1 1 d .
O2 O 0.3302(2) 0.4954(2) 0.72209(15) 0.0184(5) Uani 1 1 d .
O3 O 0.2002(2) 0.3834(2) 0.76074(16) 0.0247(6) Uani 1 1 d .
O4 O 0.22372(19) 0.3460(2) 0.94401(15) 0.0197(5) Uani 1 1 d .
O5 O 0.36664(19) 0.44579(18) 0.88906(14) 0.0142(5) Uani 1 1 d .
O6 O 0.3116(2) 0.6456(2) 0.81207(16) 0.0205(5) Uani 1 1 d .
O7 O 0.2102(2) 0.8159(2) 0.78718(18) 0.0274(6) Uani 1 1 d .
O8 O 0.3561(2) 0.8782(2) 0.61915(19) 0.0330(7) Uani 1 1 d .
O9 O 0.4413(2) 0.7006(2) 0.66809(16) 0.0215(5) Uani 1 1 d .
O10 O 0.5590(2) 0.5398(2) 0.65274(15) 0.0180(5) Uani 1 1 d .
O11 O 0.6862(2) 0.4407(2) 0.58350(17) 0.0292(6) Uani 1 1 d .
O12 O 0.6778(2) 0.2618(2) 0.75591(18) 0.0288(6) Uani 1 1 d .
O13 O 0.5408(2) 0.3804(2) 0.80020(15) 0.0189(5) Uani 1 1 d .
O14 O 0.9128(3) 0.2544(3) 0.6810(3) 0.0526(9) Uani 1 1 d D
O15 O 0.8089(3) 0.5682(3) 0.4285(2) 0.0489(9) Uani 1 1 d D
O16 O 0.9620(2) 0.7538(2) 0.0593(2) 0.0308(6) Uani 1 1 d D
O17 O 0.9026(3) 0.8031(3) 0.2185(2) 0.0398(7) Uani 1 1 d D
O18 O 0.7179(3) 0.9652(3) 0.2526(3) 0.0457(8) Uani 1 1 d D
O19 O 0.6948(2) 0.5015(3) 0.95335(18) 0.0285(6) Uani 1 1 d D
O20 O 0.1870(2) 0.7048(3) 0.9893(2) 0.0324(7) Uani 1 1 d D
O21 O 0.9998(5) 0.6123(6) 0.4724(4) 0.130(2) Uani 1 1 d G
Ta1 Ta 0.455969(12) 0.545141(12) 0.769344(9) 0.01493(5) Uani 1 1 d .
H11 H 0.595(5) 0.541(6) 0.871(4) 0.09(2) Uiso 1 1 d .
H14A H 0.835(2) 0.260(4) 0.701(3) 0.074(19) Uiso 1 1 d D
H14B H 0.911(3) 0.311(3) 0.6268(18) 0.028(12) Uiso 1 1 d D
H15A H 0.822(8) 0.509(4) 0.478(3) 0.17(4) Uiso 1 1 d D
H15B H 0.803(4) 0.568(4) 0.3765(18) 0.051(15) Uiso 1 1 d D
H16A H 0.898(3) 0.733(4) 0.054(3) 0.059(16) Uiso 1 1 d D
H16B H 0.959(3) 0.767(3) 0.1090(18) 0.017(10) Uiso 1 1 d D
H17A H 0.866(5) 0.745(4) 0.236(4) 0.11(3) Uiso 1 1 d D
H17B H 0.961(4) 0.782(4) 0.257(3) 0.08(2) Uiso 1 1 d D
H18A H 0.789(2) 0.926(3) 0.246(3) 0.047(14) Uiso 1 1 d D
H18B H 0.724(5) 1.031(3) 0.249(5) 0.14(3) Uiso 1 1 d D
H19A H 0.733(3) 0.4329(19) 0.970(3) 0.035(13) Uiso 1 1 d D
H19B H 0.664(5) 0.527(4) 0.996(3) 0.10(2) Uiso 1 1 d D
H20A H 0.116(3) 0.716(5) 1.018(3) 0.075(19) Uiso 1 1 d D
H20B H 0.186(4) 0.735(4) 0.9284(13) 0.070(18) Uiso 1 1 d D

loop_
_atom_site_aniso_label
_atom_site_aniso_U_11
_atom_site_aniso_U_22
_atom_site_aniso_U_33
_atom_site_aniso_U_23
_atom_site_aniso_U_13
_atom_site_aniso_U_12
C1 0.0149(16) 0.0182(19) 0.0172(16) -0.0049(14) -0.0002(13) -0.0040(13)
C2 0.0206(18) 0.031(2) 0.0172(17) -0.0092(16) -0.0040(14) -0.0056(16)
C3 0.0218(18) 0.028(2) 0.0228(18) -0.0128(16) -0.0024(14) -0.0104(16)
C4 0.0176(17) 0.021(2) 0.0219(17) -0.0097(15) 0.0017(14) -0.0095(14)
C5 0.0241(19) 0.023(2) 0.032(2) -0.0151(17) -0.0016(16) -0.0063(16)
C6 0.0261(19) 0.017(2) 0.033(2) -0.0118(17) -0.0030(16) -0.0009(15)
C7 0.0179(17) 0.0183(19) 0.0205(17) -0.0065(15) 0.0029(14) -0.0068(14)
C8 0.0157(16) 0.0148(18) 0.0229(18) -0.0022(15) -0.0022(14) -0.0005(14)
C9 0.0187(17) 0.024(2) 0.0163(17) -0.0016(15) -0.0049(13) -0.0041(15)
C10 0.0184(17) 0.0197(19) 0.0141(16) -0.0036(14) -0.0010(13) -0.0053(14)
C11 0.0137(15) 0.0155(18) 0.0130(15) -0.0052(13) 0.0029(12) -0.0052(13)
C12 0.0129(15) 0.0153(18) 0.0156(16) -0.0062(14) 0.0037(12) -0.0068(13)
C13 0.0159(16) 0.0196(19) 0.0203(17) -0.0060(15) -0.0013(13) -0.0042(14)
C14 0.0228(18) 0.0188(19) 0.0257(19) -0.0089(16) -0.0026(15) -0.0103(15)
C15 0.0219(18) 0.023(2) 0.0194(17) -0.0113(16) -0.0012(14) -0.0051(15)
C16 0.0182(16) 0.0144(17) 0.0137(15) -0.0052(13) -0.0018(13) -0.0023(13)
C17 0.0225(17) 0.0214(19) 0.0125(16) -0.0101(14) 0.0006(13) -0.0020(14)
C18 0.0190(17) 0.0177(19) 0.0140(16) -0.0041(14) 0.0024(13) -0.0035(14)
C19 0.0134(15) 0.0129(17) 0.0134(15) -0.0030(13) -0.0004(12) -0.0012(13)
C20 0.0171(16) 0.0156(18) 0.0156(16) -0.0017(14) -0.0013(13) -0.0032(13)
C21 0.0167(16) 0.022(2) 0.0192(17) -0.0056(15) -0.0023(13) -0.0078(14)
C22 0.0197(17) 0.022(2) 0.0165(16) -0.0081(15) -0.0019(13) -0.0062(14)
C23 0.0150(15) 0.0097(16) 0.0151(15) -0.0034(13) -0.0024(12) -0.0021(12)
C24 0.0131(15) 0.0106(16) 0.0146(15) -0.0044(13) -0.0015(12) -0.0005(12)
C25 0.0159(16) 0.0214(19) 0.0180(17) -0.0097(15) -0.0008(13) -0.0042(14)
C26 0.0200(17) 0.023(2) 0.0223(18) -0.0110(16) -0.0060(14) 0.0008(15)
C27 0.0267(19) 0.0164(19) 0.0213(18) -0.0064(15) -0.0134(15) 0.0032(15)
C28 0.0229(17) 0.0145(18) 0.0165(16) -0.0066(14) -0.0042(13) -0.0052(14)
C29 0.037(2) 0.0148(19) 0.0126(16) 0.0006(14) -0.0084(15) -0.0062(16)
C30 0.034(2) 0.021(2) 0.0140(17) -0.0027(15) 0.0013(15) -0.0146(16)
C31 0.0225(17) 0.0201(19) 0.0142(16) -0.0077(14) -0.0007(13) -0.0087(14)
C32 0.0222(18) 0.029(2) 0.0176(17) -0.0100(16) 0.0059(14) -0.0135(16)
C33 0.0135(16) 0.029(2) 0.0240(18) -0.0104(16) 0.0023(14) -0.0065(15)
C34 0.0151(16) 0.023(2) 0.0200(17) -0.0095(15) 0.0006(13) -0.0022(14)
C35 0.0200(16) 0.0155(18) 0.0104(15) -0.0063(13) 0.0002(12) -0.0057(13)
C36 0.0191(16) 0.0139(17) 0.0087(14) -0.0060(13) -0.0029(12) -0.0031(13)
C37 0.0168(16) 0.0152(18) 0.0192(17) -0.0063(14) -0.0025(13) -0.0023(13)
C38 0.0133(15) 0.0113(17) 0.0156(16) -0.0053(13) -0.0005(12) 0.0018(13)
C39 0.0163(16) 0.024(2) 0.0229(18) -0.0098(16) -0.0061(14) -0.0047(15)
C40 0.0196(17) 0.019(2) 0.0265(19) -0.0055(16) -0.0079(15) -0.0041(15)
C41 0.0263(18) 0.0171(19) 0.0166(17) -0.0050(15) 0.0003(14) -0.0101(15)
C42 0.0166(17) 0.0177(19) 0.0259(19) -0.0067(15) -0.0017(14) -0.0053(14)
N1 0.0122(13) 0.0165(15) 0.0126(13) -0.0053(11) 0.0001(10) -0.0046(11)
N2 0.0154(13) 0.0133(15) 0.0117(13) -0.0027(11) -0.0006(10) -0.0034(11)
N3 0.0162(13) 0.0118(15) 0.0150(13) -0.0046(11) -0.0020(11) -0.0022(11)
N4 0.0140(13) 0.0170(15) 0.0112(13) -0.0045(11) -0.0005(10) -0.0049(11)
N5 0.0143(13) 0.0138(15) 0.0136(13) -0.0051(11) -0.0010(10) -0.0030(11)
N6 0.0156(13) 0.0189(16) 0.0131(13) -0.0069(12) 0.0023(11) -0.0075(11)
Ni1 0.0132(2) 0.0128(2) 0.01046(19) -0.00353(17) -0.00035(15) -0.00299(16)
O1 0.0195(12) 0.0203(14) 0.0192(13) -0.0078(11) -0.0022(10) -0.0042(10)
O2 0.0241(12) 0.0180(13) 0.0121(11) -0.0027(10) -0.0009(9) -0.0081(10)
O3 0.0279(14) 0.0300(16) 0.0197(13) -0.0072(12) -0.0005(11) -0.0172(12)
O4 0.0168(12) 0.0210(14) 0.0161(12) -0.0024(10) 0.0006(9) -0.0039(10)
O5 0.0161(11) 0.0105(12) 0.0142(11) -0.0034(9) -0.0027(9) -0.0004(9)
O6 0.0224(12) 0.0133(13) 0.0199(12) -0.0019(10) -0.0015(10) -0.0005(10)
O7 0.0279(14) 0.0219(15) 0.0304(14) -0.0112(12) -0.0061(11) 0.0040(11)
O8 0.0337(15) 0.0161(15) 0.0369(16) 0.0011(13) -0.0037(13) -0.0021(12)
O9 0.0223(13) 0.0137(13) 0.0225(13) -0.0017(11) -0.0018(10) -0.0016(10)
O10 0.0258(13) 0.0132(13) 0.0148(11) -0.0045(10) 0.0029(10) -0.0077(10)
O11 0.0439(16) 0.0274(16) 0.0188(13) -0.0119(12) 0.0132(12) -0.0162(13)
O12 0.0305(15) 0.0234(16) 0.0301(15) -0.0123(12) 0.0044(12) -0.0013(12)
O13 0.0213(12) 0.0165(13) 0.0139(11) -0.0031(10) 0.0034(9) -0.0022(10)
O14 0.0363(19) 0.076(3) 0.053(2) -0.034(2) 0.0141(17) -0.0193(19)
O15 0.081(3) 0.061(3) 0.0180(15) -0.0133(16) 0.0013(16) -0.046(2)
O16 0.0230(14) 0.0343(18) 0.0395(17) -0.0187(14) 0.0056(12) -0.0107(12)
O17 0.0438(19) 0.0329(19) 0.050(2) -0.0229(16) 0.0079(16) -0.0167(15)
O18 0.0301(17) 0.045(2) 0.076(2) -0.037(2) -0.0100(16) -0.0034(15)
O19 0.0268(15) 0.0376(19) 0.0246(14) -0.0171(14) -0.0070(12) 0.0006(13)
O20 0.0227(14) 0.046(2) 0.0306(16) -0.0185(15) 0.0001(12) -0.0040(13)
O21 0.111(4) 0.178(7) 0.106(4) -0.047(4) 0.014(3) -0.064(5)
Ta1 0.01670(7) 0.01431(8) 0.01293(7) -0.00339(5) -0.00154(5) -0.00445(5)

loop_
_atom_type_symbol
_atom_type_description
_atom_type_scat_dispersion_real
_atom_type_scat_dispersion_imag
_atom_type_scat_source
C C 0.0033 0.0016 'International Tables Vol C Tables 4.2.6.8 and 6.1.1.4'
H H 0 0 'International Tables Vol C Tables 4.2.6.8 and 6.1.1.4'
N N 0.0061 0.0033 'International Tables Vol C Tables 4.2.6.8 and 6.1.1.4'
Ni Ni 0.3393 1.1124 'International Tables Vol C Tables 4.2.6.8 and 6.1.1.4'
O O 0.0106 0.006 'International Tables Vol C Tables 4.2.6.8 and 6.1.1.4'
Ta Ta -0.7052 6.5227 'International Tables Vol C Tables 4.2.6.8 and 6.1.1.4'

loop_
_geom_angle_atom_site_label_1
_geom_angle_atom_site_label_2
_geom_angle_atom_site_label_3
_geom_angle
N1 C1 C2 123.1(3)
N1 C1 H1 118.5
C2 C1 H1 118.5
C3 C2 C1 119.4(3)
C3 C2 H2 120.3
C1 C2 H2 120.3
C2 C3 C4 119.6(3)
C2 C3 H3 120.2
C4 C3 H3 120.2
C12 C4 C3 117.0(3)
C12 C4 C5 119.4(3)
C3 C4 C5 123.6(3)
C6 C5 C4 121.2(3)
C6 C5 H5 119.4
C4 C5 H5 119.4
C5 C6 C7 120.7(3)
C5 C6 H6 119.7
C7 C6 H6 119.7
C11 C7 C8 117.6(3)
C11 C7 C6 119.1(3)
C8 C7 C6 123.2(3)
C9 C8 C7 119.8(3)
C9 C8 H8 120.1
C7 C8 H8 120.1
C8 C9 C10 119.0(3)
C8 C9 H9 120.5
C10 C9 H9 120.5
N2 C10 C9 122.8(3)
N2 C10 H10 118.6
C9 C10 H10 118.6
N2 C11 C7 122.8(3)
N2 C11 C12 116.6(3)
C7 C11 C12 120.5(3)
N1 C12 C4 123.2(3)
N1 C12 C11 117.8(3)
C4 C12 C11 119.0(3)
N3 C13 C14 122.7(3)
N3 C13 H13 118.7
C14 C13 H13 118.7
C15 C14 C13 119.4(3)
C15 C14 H14 120.3
C13 C14 H14 120.3
C14 C15 C16 119.7(3)
C14 C15 H15 120.2
C16 C15 H15 120.2
C15 C16 C24 117.4(3)
C15 C16 C17 123.7(3)
C24 C16 C17 118.9(3)
C18 C17 C16 121.3(3)
C18 C17 H17 119.3
C16 C17 H17 119.3
C17 C18 C19 121.0(3)
C17 C18 H18 119.5
C19 C18 H18 119.5
C23 C19 C20 117.4(3)
C23 C19 C18 119.0(3)
C20 C19 C18 123.6(3)
C21 C20 C19 119.0(3)
C21 C20 H20 120.5
C19 C20 H20 120.5
C20 C21 C22 120.0(3)
C20 C21 H21 120
C22 C21 H21 120
N4 C22 C21 122.3(3)
N4 C22 H22 118.8
C21 C22 H22 118.8
N4 C23 C19 122.9(3)
N4 C23 C24 117.0(3)
C19 C23 C24 120.1(3)
N3 C24 C16 122.7(3)
N3 C24 C23 117.6(3)
C16 C24 C23 119.7(3)
N5 C25 C26 122.8(3)
N5 C25 H25 118.6
C26 C25 H25 118.6
C27 C26 C25 119.8(3)
C27 C26 H26 120.1
C25 C26 H26 120.1
C26 C27 C28 119.3(3)
C26 C27 H27 120.3
C28 C27 H27 120.3
C36 C28 C27 117.3(3)
C36 C28 C29 118.9(3)
C27 C28 C29 123.8(3)
C30 C29 C28 121.0(3)
C30 C29 H29 119.5
C28 C29 H29 119.5
C29 C30 C31 121.4(3)
C29 C30 H30 119.3
C31 C30 H30 119.3
C35 C31 C32 116.5(3)
C35 C31 C30 119.1(3)
C32 C31 C30 124.4(3)
C33 C32 C31 120.3(3)
C33 C32 H32 119.8
C31 C32 H32 119.8
C32 C33 C34 118.8(3)
C32 C33 H33 120.6
C34 C33 H33 120.6
N6 C34 C33 122.7(3)
N6 C34 H34 118.6
C33 C34 H34 118.6
N6 C35 C31 123.0(3)
N6 C35 C36 117.4(3)
C31 C35 C36 119.6(3)
N5 C36 C28 123.4(3)
N5 C36 C35 116.6(3)
C28 C36 C35 120.1(3)
O3 C37 O2 126.0(3)
O3 C37 C38 121.0(3)
O2 C37 C38 113.0(3)
O4 C38 O5 126.4(3)
O4 C38 C37 121.1(3)
O5 C38 C37 112.5(3)
O7 C39 O6 126.4(3)
O7 C39 C40 121.7(3)
O6 C39 C40 111.8(3)
O8 C40 O9 125.6(4)
O8 C40 C39 123.8(3)
O9 C40 C39 110.6(3)
O11 C41 O10 125.4(3)
O11 C41 C42 122.9(3)
O10 C41 C42 111.7(3)
O12 C42 O13 126.6(3)
O12 C42 C41 122.3(3)
O13 C42 C41 111.2(3)
C1 N1 C12 117.7(3)
C1 N1 Ni1 129.8(2)
C12 N1 Ni1 112.4(2)
C10 N2 C11 117.9(3)
C10 N2 Ni1 128.9(2)
C11 N2 Ni1 113.1(2)
C13 N3 C24 118.1(3)
C13 N3 Ni1 129.4(2)
C24 N3 Ni1 112.4(2)
C22 N4 C23 118.3(3)
C22 N4 Ni1 128.6(2)
C23 N4 Ni1 113.0(2)
C25 N5 C36 117.4(3)
C25 N5 Ni1 129.8(2)
C36 N5 Ni1 112.8(2)
C34 N6 C35 118.5(3)
C34 N6 Ni1 128.8(2)
C35 N6 Ni1 112.6(2)
N5 Ni1 N4 95.93(11)
N5 Ni1 N6 80.24(11)
N4 Ni1 N6 172.78(11)
N5 Ni1 N2 169.90(10)
N4 Ni1 N2 89.68(11)
N6 Ni1 N2 95.04(11)
N5 Ni1 N3 94.20(10)
N4 Ni1 N3 79.93(10)
N6 Ni1 N3 94.19(10)
N2 Ni1 N3 95.04(10)
N5 Ni1 N1 91.35(10)
N4 Ni1 N1 94.79(10)
N6 Ni1 N1 91.43(10)
N2 Ni1 N1 79.79(10)
N3 Ni1 N1 172.69(11)
Ta1 O1 H11 155(5)
C37 O2 Ta1 119.6(2)
C38 O5 Ta1 119.54(19)
C39 O6 Ta1 121.3(2)
C40 O9 Ta1 123.2(2)
C41 O10 Ta1 122.3(2)
C42 O13 Ta1 121.5(2)
H14A O14 H14B 102(3)
H15A O15 H15B 124(5)
H16A O16 H16B 114(3)
H17A O17 H17B 107(4)
H18A O18 H18B 111(4)
H19A O19 H19B 119(4)
H20A O20 H20B 113(4)
O1 Ta1 O9 97.54(11)
O1 Ta1 O10 102.75(10)
O9 Ta1 O10 70.21(9)
O1 Ta1 O2 166.34(10)
O9 Ta1 O2 95.62(9)
O10 Ta1 O2 85.11(9)
O1 Ta1 O13 89.26(10)
O9 Ta1 O13 143.26(9)
O10 Ta1 O13 73.07(9)
O2 Ta1 O13 82.31(9)
O1 Ta1 O5 92.38(10)
O9 Ta1 O5 142.78(9)
O10 Ta1 O5 141.77(9)
O2 Ta1 O5 74.85(8)
O13 Ta1 O5 72.23(9)
O1 Ta1 O6 93.95(10)
O9 Ta1 O6 72.90(9)
O10 Ta1 O6 141.05(9)
O2 Ta1 O6 86.47(9)
O13 Ta1 O6 142.87(9)
O5 Ta1 O6 70.69(9)

loop_
_geom_bond_atom_site_label_1
_geom_bond_atom_site_label_2
_geom_bond_distance
C1 N1 1.332(4)
C1 C2 1.397(5)
C1 H1 0.93
C2 C3 1.365(5)
C2 H2 0.93
C3 C4 1.413(5)
C3 H3 0.93
C4 C12 1.410(4)
C4 C5 1.424(5)
C5 C6 1.356(5)
C5 H5 0.93
C6 C7 1.435(5)
C6 H6 0.93
C7 C11 1.392(5)
C7 C8 1.402(5)
C8 C9 1.369(5)
C8 H8 0.93
C9 C10 1.402(5)
C9 H9 0.93
C10 N2 1.327(4)
C10 H10 0.93
C11 N2 1.369(4)
C11 C12 1.435(4)
C12 N1 1.358(4)
C13 N3 1.328(4)
C13 C14 1.400(5)
C13 H13 0.93
C14 C15 1.370(5)
C14 H14 0.93
C15 C16 1.396(5)
C15 H15 0.93
C16 C24 1.412(4)
C16 C17 1.427(5)
C17 C18 1.347(5)
C17 H17 0.93
C18 C19 1.435(4)
C18 H18 0.93
C19 C23 1.399(4)
C19 C20 1.414(4)
C20 C21 1.364(5)
C20 H20 0.93
C21 C22 1.395(5)
C21 H21 0.93
C22 N4 1.329(4)
C22 H22 0.93
C23 N4 1.359(4)
C23 C24 1.428(4)
C24 N3 1.359(4)
C25 N5 1.327(4)
C25 C26 1.397(5)
C25 H25 0.93
C26 C27 1.369(5)
C26 H26 0.93
C27 C28 1.402(5)
C27 H27 0.93
C28 C36 1.399(5)
C28 C29 1.429(5)
C29 C30 1.356(5)
C29 H29 0.93
C30 C31 1.424(5)
C30 H30 0.93
C31 C35 1.401(4)
C31 C32 1.410(5)
C32 C33 1.362(5)
C32 H32 0.93
C33 C34 1.401(5)
C33 H33 0.93
C34 N6 1.321(4)
C34 H34 0.93
C35 N6 1.354(4)
C35 C36 1.442(4)
C36 N5 1.369(4)
C37 O3 1.217(4)
C37 O2 1.286(4)
C37 C38 1.563(4)
C38 O4 1.210(4)
C38 O5 1.289(4)
C39 O7 1.227(4)
C39 O6 1.283(4)
C39 C40 1.543(5)
C40 O8 1.205(4)
C40 O9 1.307(4)
C41 O11 1.213(4)
C41 O10 1.301(4)
C41 C42 1.536(5)
C42 O12 1.213(4)
C42 O13 1.292(4)
N1 Ni1 2.098(3)
N2 Ni1 2.084(3)
N3 Ni1 2.087(3)
N4 Ni1 2.078(3)
N5 Ni1 2.073(3)
N6 Ni1 2.081(3)
O1 Ta1 1.789(3)
O1 H11 0.72(6)
O2 Ta1 2.101(2)
O5 Ta1 2.114(2)
O6 Ta1 2.116(2)
O9 Ta1 2.058(2)
O10 Ta1 2.068(2)
O13 Ta1 2.107(2)
O14 H14A 0.906(19)
O14 H14B 0.894(18)
O15 H15A 0.87(2)
O15 H15B 0.851(19)
O16 H16A 0.890(19)
O16 H16B 0.877(18)
O17 H17A 0.90(2)
O17 H17B 0.919(19)
O18 H18A 0.898(19)
O18 H18B 0.89(2)
O19 H19A 0.882(18)
O19 H19B 0.870(19)
O20 H20A 0.892(19)
O20 H20B 0.891(19)

loop_
_geom_torsion_atom_site_label_1
_geom_torsion_atom_site_label_2
_geom_torsion_atom_site_label_3
_geom_torsion_atom_site_label_4
_geom_torsion
N1 C1 C2 C3 1.3(5)
C1 C2 C3 C4 -1.3(5)
C2 C3 C4 C12 -0.5(5)
C2 C3 C4 C5 -178.6(3)
C12 C4 C5 C6 -1.1(5)
C3 C4 C5 C6 177.1(3)
C4 C5 C6 C7 -1.4(6)
C5 C6 C7 C11 2.4(5)
C5 C6 C7 C8 -176.2(3)
C11 C7 C8 C9 -1.9(5)
C6 C7 C8 C9 176.7(3)
C7 C8 C9 C10 1.8(5)
C8 C9 C10 N2 -0.4(5)
C8 C7 C11 N2 0.6(5)
C6 C7 C11 N2 -178.0(3)
C8 C7 C11 C12 177.8(3)
C6 C7 C11 C12 -0.8(5)
C3 C4 C12 N1 2.4(5)
C5 C4 C12 N1 -179.3(3)
C3 C4 C12 C11 -175.7(3)
C5 C4 C12 C11 2.6(5)
N2 C11 C12 N1 -2.5(4)
C7 C11 C12 N1 -179.8(3)
N2 C11 C12 C4 175.7(3)
C7 C11 C12 C4 -1.6(5)
N3 C13 C14 C15 0.6(5)
C13 C14 C15 C16 -0.7(5)
C14 C15 C16 C24 -0.5(5)
C14 C15 C16 C17 -179.8(3)
C15 C16 C17 C18 177.8(3)
C24 C16 C17 C18 -1.6(5)
C16 C17 C18 C19 0.9(5)
C17 C18 C19 C23 0.3(5)
C17 C18 C19 C20 179.4(3)
C23 C19 C20 C21 0.4(5)
C18 C19 C20 C21 -178.7(3)
C19 C20 C21 C22 -0.5(5)
C20 C21 C22 N4 -0.6(5)
C20 C19 C23 N4 0.8(5)
C18 C19 C23 N4 179.9(3)
C20 C19 C23 C24 -179.9(3)
C18 C19 C23 C24 -0.7(5)
C15 C16 C24 N3 1.9(5)
C17 C16 C24 N3 -178.7(3)
C15 C16 C24 C23 -178.2(3)
C17 C16 C24 C23 1.2(5)
N4 C23 C24 N3 -0.7(4)
C19 C23 C24 N3 179.8(3)
N4 C23 C24 C16 179.4(3)
C19 C23 C24 C16 -0.1(5)
N5 C25 C26 C27 1.1(5)
C25 C26 C27 C28 -0.9(5)
C26 C27 C28 C36 0.0(5)
C26 C27 C28 C29 -179.3(3)
C36 C28 C29 C30 -1.0(5)
C27 C28 C29 C30 178.3(3)
C28 C29 C30 C31 -0.2(5)
C29 C30 C31 C35 1.9(5)
C29 C30 C31 C32 -176.0(3)
C35 C31 C32 C33 0.8(5)
C30 C31 C32 C33 178.7(3)
C31 C32 C33 C34 1.7(5)
C32 C33 C34 N6 -2.6(5)
C32 C31 C35 N6 -2.7(5)
C30 C31 C35 N6 179.3(3)
C32 C31 C35 C36 175.8(3)
C30 C31 C35 C36 -2.2(5)
C27 C28 C36 N5 0.9(5)
C29 C28 C36 N5 -179.8(3)
C27 C28 C36 C35 -178.7(3)
C29 C28 C36 C35 0.6(5)
N6 C35 C36 N5 -0.1(4)
C31 C35 C36 N5 -178.7(3)
N6 C35 C36 C28 179.6(3)
C31 C35 C36 C28 1.0(5)
O3 C37 C38 O4 -6.5(5)
O2 C37 C38 O4 172.3(3)
O3 C37 C38 O5 174.8(3)
O2 C37 C38 O5 -6.5(4)
O7 C39 C40 O8 -2.9(5)
O6 C39 C40 O8 179.6(3)
O7 C39 C40 O9 176.9(3)
O6 C39 C40 O9 -0.6(4)
O11 C41 C42 O12 3.4(5)
O10 C41 C42 O12 -175.1(3)
O11 C41 C42 O13 -176.2(3)
O10 C41 C42 O13 5.2(4)
C2 C1 N1 C12 0.6(5)
C2 C1 N1 Ni1 177.1(2)
C4 C12 N1 C1 -2.4(5)
C11 C12 N1 C1 175.7(3)
C4 C12 N1 Ni1 -179.6(2)
C11 C12 N1 Ni1 -1.5(3)
C9 C10 N2 C11 -0.8(5)
C9 C10 N2 Ni1 177.2(2)
C7 C11 N2 C10 0.7(5)
C12 C11 N2 C10 -176.6(3)
C7 C11 N2 Ni1 -177.6(2)
C12 C11 N2 Ni1 5.1(3)
C14 C13 N3 C24 0.7(5)
C14 C13 N3 Ni1 179.4(3)
C16 C24 N3 C13 -2.0(5)
C23 C24 N3 C13 178.1(3)
C16 C24 N3 Ni1 179.1(2)
C23 C24 N3 Ni1 -0.8(4)
C21 C22 N4 C23 1.7(5)
C21 C22 N4 Ni1 178.1(3)
C19 C23 N4 C22 -1.8(5)
C24 C23 N4 C22 178.8(3)
C19 C23 N4 Ni1 -178.7(3)
C24 C23 N4 Ni1 1.9(4)
C26 C25 N5 C36 -0.3(5)
C26 C25 N5 Ni1 -176.1(2)
C28 C36 N5 C25 -0.7(4)
C35 C36 N5 C25 178.9(3)
C28 C36 N5 Ni1 175.8(2)
C35 C36 N5 Ni1 -4.6(3)
C33 C34 N6 C35 0.8(5)
C33 C34 N6 Ni1 179.3(2)
C31 C35 N6 C34 1.9(5)
C36 C35 N6 C34 -176.6(3)
C31 C35 N6 Ni1 -176.8(2)
C36 C35 N6 Ni1 4.7(3)
C25 N5 Ni1 N4 -4.8(3)
C36 N5 Ni1 N4 179.2(2)
C25 N5 Ni1 N6 -178.6(3)
C36 N5 Ni1 N6 5.4(2)
C25 N5 Ni1 N2 118.6(6)
C36 N5 Ni1 N2 -57.4(7)
C25 N5 Ni1 N3 -85.1(3)
C36 N5 Ni1 N3 98.9(2)
C25 N5 Ni1 N1 90.1(3)
C36 N5 Ni1 N1 -85.8(2)
C22 N4 Ni1 N5 88.5(3)
C23 N4 Ni1 N5 -95.0(2)
C22 N4 Ni1 N6 146.0(8)
C23 N4 Ni1 N6 -37.4(9)
C22 N4 Ni1 N2 -83.1(3)
C23 N4 Ni1 N2 93.5(2)
C22 N4 Ni1 N3 -178.3(3)
C23 N4 Ni1 N3 -1.7(2)
C22 N4 Ni1 N1 -3.3(3)
C23 N4 Ni1 N1 173.2(2)
C34 N6 Ni1 N5 176.1(3)
C35 N6 Ni1 N5 -5.4(2)
C34 N6 Ni1 N4 117.7(8)
C35 N6 Ni1 N4 -63.8(9)
C34 N6 Ni1 N2 -12.9(3)
C35 N6 Ni1 N2 165.6(2)
C34 N6 Ni1 N3 82.5(3)
C35 N6 Ni1 N3 -99.0(2)
C34 N6 Ni1 N1 -92.8(3)
C35 N6 Ni1 N1 85.7(2)
C10 N2 Ni1 N5 148.5(5)
C11 N2 Ni1 N5 -33.4(7)
C10 N2 Ni1 N4 -87.6(3)
C11 N2 Ni1 N4 90.5(2)
C10 N2 Ni1 N6 86.9(3)
C11 N2 Ni1 N6 -95.0(2)
C10 N2 Ni1 N3 -7.8(3)
C11 N2 Ni1 N3 170.3(2)
C10 N2 Ni1 N1 177.4(3)
C11 N2 Ni1 N1 -4.5(2)
C13 N3 Ni1 N5 -82.1(3)
C24 N3 Ni1 N5 96.6(2)
C13 N3 Ni1 N4 -177.4(3)
C24 N3 Ni1 N4 1.3(2)
C13 N3 Ni1 N6 -1.6(3)
C24 N3 Ni1 N6 177.1(2)
C13 N3 Ni1 N2 93.8(3)
C24 N3 Ni1 N2 -87.4(2)
C13 N3 Ni1 N1 138.6(7)
C24 N3 Ni1 N1 -42.7(9)
C1 N1 Ni1 N5 1.6(3)
C12 N1 Ni1 N5 178.3(2)
C1 N1 Ni1 N4 97.7(3)
C12 N1 Ni1 N4 -85.6(2)
C1 N1 Ni1 N6 -78.7(3)
C12 N1 Ni1 N6 98.0(2)
C1 N1 Ni1 N2 -173.5(3)
C12 N1 Ni1 N2 3.2(2)
C1 N1 Ni1 N3 141.0(8)
C12 N1 Ni1 N3 -42.3(9)
O3 C37 O2 Ta1 -173.1(3)
C38 C37 O2 Ta1 8.2(4)
O4 C38 O5 Ta1 -176.8(3)
C37 C38 O5 Ta1 1.9(3)
O7 C39 O6 Ta1 -173.5(3)
C40 C39 O6 Ta1 3.8(4)
O8 C40 O9 Ta1 176.7(3)
C39 C40 O9 Ta1 -3.1(4)
O11 C41 O10 Ta1 179.6(3)
C42 C41 O10 Ta1 -1.9(4)
O12 C42 O13 Ta1 173.8(3)
C41 C42 O13 Ta1 -6.6(4)
C40 O9 Ta1 O1 -88.0(3)
C40 O9 Ta1 O10 171.1(3)
C40 O9 Ta1 O2 88.4(3)
C40 O9 Ta1 O13 173.1(2)
C40 O9 Ta1 O5 16.1(3)
C40 O9 Ta1 O6 3.8(2)
C41 O10 Ta1 O1 84.3(3)
C41 O10 Ta1 O9 177.8(3)
C41 O10 Ta1 O2 -84.4(2)
C41 O10 Ta1 O13 -1.0(2)
C41 O10 Ta1 O5 -26.6(3)
C41 O10 Ta1 O6 -162.6(2)
C37 O2 Ta1 O1 15.5(6)
C37 O2 Ta1 O9 -149.1(3)
C37 O2 Ta1 O10 141.4(3)
C37 O2 Ta1 O13 67.9(3)
C37 O2 Ta1 O5 -5.7(2)
C37 O2 Ta1 O6 -76.7(3)
C42 O13 Ta1 O1 -99.0(2)
C42 O13 Ta1 O9 2.6(3)
C42 O13 Ta1 O10 4.5(2)
C42 O13 Ta1 O2 91.7(2)
C42 O13 Ta1 O5 168.2(3)
C42 O13 Ta1 O6 165.4(2)
C38 O5 Ta1 O1 -173.6(2)
C38 O5 Ta1 O9 80.7(3)
C38 O5 Ta1 O10 -59.4(3)
C38 O5 Ta1 O2 1.5(2)
C38 O5 Ta1 O13 -85.1(2)
C38 O5 Ta1 O6 93.1(2)
C39 O6 Ta1 O1 92.5(2)
C39 O6 Ta1 O9 -4.2(2)
C39 O6 Ta1 O10 -23.4(3)
C39 O6 Ta1 O2 -101.2(2)
C39 O6 Ta1 O13 -173.5(2)
C39 O6 Ta1 O5 -176.3(3)
